data_7106070
loop_
_publ_author_name
'Ahmed Al-Harbi'
'Wesley Sattler'
'Aaron Sattler'
'Gerard Parkin'

_publ_section_title
;
 Synthesis and Structural Characterization of
 Tris(2-oxo-1-t-butylimidazolyl) and Tris(2-oxo-1-methylbenzimidazolyl)
 hydroborato Complexes: A New Class of Tripodal Oxygen Donor Ligand
;
_journal_name_full Chem.Commun.
_journal_page_first 3123
_journal_paper_doi 10.1039/c0cc03943h
_journal_volume 47
_journal_year 2011
_chemical_formula_sum 'C30 H36 B N6 Na O6'
_chemical_formula_weight 610.45
_chemical_name_systematic
;
?
;
_space_group_IT_number 2
_symmetry_cell_setting triclinic
_symmetry_space_group_name_Hall '-P 1'
_symmetry_space_group_name_H-M 'P -1'
_atom_sites_solution_hydrogens geom
_atom_sites_solution_primary direct
_atom_sites_solution_secondary difmap
_audit_creation_method SHELXL-97
_cell_angle_alpha 82.3230(10)
_cell_angle_beta 89.7710(10)
_cell_angle_gamma 81.6210(10)
_cell_formula_units_Z 4
_cell_length_a 13.7551(9)
_cell_length_b 14.9081(10)
_cell_length_c 15.2676(10)
_cell_measurement_reflns_used 9829
_cell_measurement_temperature 200(2)
_cell_measurement_theta_max 31.92
_cell_measurement_theta_min 2.41
_cell_volume 3069.2(4)
_computing_cell_refinement 'Bruker SAINT'
_computing_data_collection 'Bruker APEX2'
_computing_data_reduction 'Bruker SAINT'
_computing_molecular_graphics 'Bruker SHELXTL'
_computing_publication_material 'Bruker SHELXTL'
_computing_structure_refinement 'SHELXL-97 (Sheldrick, 2008)'
_computing_structure_solution 'SHELXS-97 (Sheldrick, 2008)'
_diffrn_ambient_temperature 200(2)
_diffrn_measured_fraction_theta_full 0.996
_diffrn_measured_fraction_theta_max 0.996
_diffrn_measurement_device_type 'Bruker APEX-II CCD'
_diffrn_measurement_method '\f and \w scans'
_diffrn_radiation_monochromator graphite
_diffrn_radiation_source 'fine-focus sealed tube'
_diffrn_radiation_type MoK\a
_diffrn_radiation_wavelength 0.71073
_diffrn_reflns_av_R_equivalents 0.0354
_diffrn_reflns_av_sigmaI/netI 0.0428
_diffrn_reflns_limit_h_max 19
_diffrn_reflns_limit_h_min -19
_diffrn_reflns_limit_k_max 20
_diffrn_reflns_limit_k_min -20
_diffrn_reflns_limit_l_max 21
_diffrn_reflns_limit_l_min -21
_diffrn_reflns_number 46277
_diffrn_reflns_theta_full 29.57
_diffrn_reflns_theta_max 29.57
_diffrn_reflns_theta_min 1.35
_exptl_absorpt_coefficient_mu 0.105
_exptl_absorpt_correction_T_max 0.9683
_exptl_absorpt_correction_T_min 0.9525
_exptl_absorpt_correction_type empirical
_exptl_absorpt_process_details sadabs
_exptl_crystal_colour COLORLESS
_exptl_crystal_density_diffrn 1.321
_exptl_crystal_density_method 'not measured'
_exptl_crystal_description BLOCK
_exptl_crystal_F_000 1288
_exptl_crystal_size_max 0.47
_exptl_crystal_size_mid 0.33
_exptl_crystal_size_min 0.31
_refine_diff_density_max 0.282
_refine_diff_density_min -0.244
_refine_diff_density_rms 0.043
_refine_ls_extinction_method none
_refine_ls_goodness_of_fit_ref 1.048
_refine_ls_hydrogen_treatment mixed
_refine_ls_matrix_type full
_refine_ls_number_parameters 811
_refine_ls_number_reflns 17158
_refine_ls_number_restraints 0
_refine_ls_restrained_S_all 1.048
_refine_ls_R_factor_all 0.0832
_refine_ls_R_factor_gt 0.0456
_refine_ls_shift/su_max 0.001
_refine_ls_shift/su_mean 0.000
_refine_ls_structure_factor_coef Fsqd
_refine_ls_weighting_details 'calc w=1/[\s^2^(Fo^2^)+(0.0590P)^2^+0.3764P] where P=(Fo^2^+2Fc^2^)/3'
_refine_ls_weighting_scheme calc
_refine_ls_wR_factor_gt 0.1134
_refine_ls_wR_factor_ref 0.1341
_reflns_number_gt 10948
_reflns_number_total 17158
_reflns_threshold_expression >2sigma(I)
_cod_data_source_file C0CC03943H.TXT
_cod_data_source_block natos10
_cod_depositor_comments
;
The following automatic conversions were performed:

'_symmetry_cell_setting' value 'Triclinic' changed to 'triclinic'
according to the built-in table from CIF Core dictionary named
'cif_core.dic' version 2.4.1 from
2010-06-29.

'_exptl_absorpt_correction_type' value 'EMPIRICAL'
changed to 'empirical' according to the built-in table from CIF Core
dictionary named 'cif_core.dic' version 2.4.1 from 2010-06-29.

Automatic conversion script
Id: cif_fix_values 1646 2011-03-28 12:23:43Z adriana 
;
_cod_original_sg_symbol_H-M P-1
_cod_database_code 7106070

loop_
_symmetry_equiv_pos_as_xyz
'x, y, z'
'-x, -y, -z'

loop_
_atom_site_label
_atom_site_type_symbol
_atom_site_fract_x
_atom_site_fract_y
_atom_site_fract_z
_atom_site_U_iso_or_equiv
_atom_site_adp_type
_atom_site_occupancy
_atom_site_symmetry_multiplicity
_atom_site_calc_flag
_atom_site_refinement_flags
_atom_site_disorder_assembly
_atom_site_disorder_group
Na1 Na 0.11747(4) 0.96794(4) 0.26416(4) 0.03708(15) Uani 1 1 d . . .
B1 B 0.34366(12) 0.98271(10) 0.41134(10) 0.0263(3) Uani 1 1 d . . .
H1 H 0.4137(10) 0.9824(9) 0.4475(9) 0.021(3) Uiso 1 1 d . . .
O1 O 0.19040(9) 0.98852(8) 0.11010(7) 0.0427(3) Uani 1 1 d . . .
O2 O 0.02227(8) 0.91579(7) 0.13867(7) 0.0416(3) Uani 1 1 d . . .
O3 O -0.04795(8) 0.92686(9) 0.30231(8) 0.0497(3) Uani 1 1 d . . .
O11 O 0.25845(7) 0.86125(7) 0.28983(7) 0.0351(2) Uani 1 1 d . . .
O21 O 0.12488(8) 0.96118(9) 0.42310(8) 0.0454(3) Uani 1 1 d . . .
O31 O 0.19184(8) 1.09991(7) 0.27380(7) 0.0369(2) Uani 1 1 d . . .
N11 N 0.37228(8) 0.95631(7) 0.31923(7) 0.0260(2) Uani 1 1 d . . .
N12 N 0.39329(9) 0.88211(8) 0.20154(8) 0.0334(3) Uani 1 1 d . . .
N21 N 0.28916(9) 0.91164(8) 0.46608(8) 0.0307(3) Uani 1 1 d . . .
N22 N 0.17313(12) 0.83943(10) 0.53306(9) 0.0490(4) Uani 1 1 d . . .
N31 N 0.28391(8) 1.07966(8) 0.40620(7) 0.0272(2) Uani 1 1 d . . .
N32 N 0.18025(9) 1.20878(8) 0.36983(8) 0.0326(3) Uani 1 1 d . . .
C11 C 0.37770(13) 0.82091(12) 0.13861(11) 0.0449(4) Uani 1 1 d . . .
H11A H 0.4366 0.7756 0.1366 0.067 Uiso 1 1 calc R . .
H11B H 0.3644 0.8561 0.0799 0.067 Uiso 1 1 calc R . .
H11C H 0.3215 0.7896 0.1567 0.067 Uiso 1 1 calc R . .
C12 C 0.33297(10) 0.89664(9) 0.27287(9) 0.0290(3) Uani 1 1 d . . .
C13 C 0.46747(11) 0.93563(10) 0.20017(10) 0.0311(3) Uani 1 1 d . . .
C14 C 0.45403(10) 0.98229(9) 0.27404(9) 0.0266(3) Uani 1 1 d . . .
C15 C 0.51630(11) 1.04290(10) 0.29103(10) 0.0319(3) Uani 1 1 d . . .
H15A H 0.5069 1.0755 0.3405 0.038 Uiso 1 1 calc R . .
C16 C 0.59322(12) 1.05448(11) 0.23316(11) 0.0411(4) Uani 1 1 d . . .
H16A H 0.6377 1.0951 0.2439 0.049 Uiso 1 1 calc R . .
C17 C 0.60634(13) 1.00819(13) 0.16033(12) 0.0470(4) Uani 1 1 d . . .
H17A H 0.6596 1.0176 0.1221 0.056 Uiso 1 1 calc R . .
C18 C 0.54289(12) 0.94798(12) 0.14196(11) 0.0420(4) Uani 1 1 d . . .
H18A H 0.5512 0.9168 0.0915 0.050 Uiso 1 1 calc R . .
C21 C 0.07592(17) 0.81812(17) 0.55693(14) 0.0707(7) Uani 1 1 d . . .
H21A H 0.0730 0.7537 0.5517 0.106 Uiso 1 1 calc R . .
H21B H 0.0266 0.8572 0.5172 0.106 Uiso 1 1 calc R . .
H21C H 0.0625 0.8291 0.6180 0.106 Uiso 1 1 calc R . .
C22 C 0.18963(12) 0.91053(11) 0.46817(10) 0.0379(4) Uani 1 1 d . . .
C23 C 0.26176(15) 0.79541(11) 0.57000(11) 0.0454(4) Uani 1 1 d . . .
C24 C 0.33490(12) 0.83970(10) 0.52733(9) 0.0346(3) Uani 1 1 d . . .
C25 C 0.43276(14) 0.80925(10) 0.54731(10) 0.0410(4) Uani 1 1 d . . .
H25A H 0.4829 0.8386 0.5179 0.049 Uiso 1 1 calc R . .
C26 C 0.45563(18) 0.73372(12) 0.61232(12) 0.0574(5) Uani 1 1 d . . .
H26A H 0.5226 0.7110 0.6267 0.069 Uiso 1 1 calc R . .
C27 C 0.3834(2) 0.69152(13) 0.65591(13) 0.0694(7) Uani 1 1 d . . .
H27A H 0.4015 0.6412 0.7007 0.083 Uiso 1 1 calc R . .
C28 C 0.2849(2) 0.72095(13) 0.63585(12) 0.0657(6) Uani 1 1 d . . .
H28A H 0.2351 0.6916 0.6658 0.079 Uiso 1 1 calc R . .
C31 C 0.11615(12) 1.28069(11) 0.31650(11) 0.0419(4) Uani 1 1 d . . .
H31A H 0.0651 1.3083 0.3537 0.063 Uiso 1 1 calc R . .
H31B H 0.0853 1.2550 0.2697 0.063 Uiso 1 1 calc R . .
H31C H 0.1545 1.3275 0.2899 0.063 Uiso 1 1 calc R . .
C32 C 0.21710(10) 1.12511(9) 0.34290(9) 0.0287(3) Uani 1 1 d . . .
C33 C 0.22044(11) 1.21409(10) 0.45156(10) 0.0306(3) Uani 1 1 d . . .
C34 C 0.28579(10) 1.13319(9) 0.47418(9) 0.0270(3) Uani 1 1 d . . .
C35 C 0.33657(11) 1.11725(11) 0.55415(10) 0.0334(3) Uani 1 1 d . . .
H35A H 0.3812 1.0626 0.5700 0.040 Uiso 1 1 calc R . .
C36 C 0.32023(12) 1.18378(12) 0.61076(11) 0.0418(4) Uani 1 1 d . . .
H36A H 0.3549 1.1745 0.6657 0.050 Uiso 1 1 calc R . .
C37 C 0.25416(13) 1.26342(12) 0.58840(11) 0.0448(4) Uani 1 1 d . . .
H37A H 0.2435 1.3072 0.6286 0.054 Uiso 1 1 calc R . .
C38 C 0.20336(12) 1.27985(11) 0.50787(11) 0.0406(4) Uani 1 1 d . . .
H38A H 0.1585 1.3344 0.4921 0.049 Uiso 1 1 calc R . .
C71 C -0.10590(15) 0.96352(17) 0.36977(14) 0.0670(6) Uani 1 1 d . . .
H41A H -0.1395 0.9158 0.4018 0.101 Uiso 1 1 calc R . .
H41B H -0.1547 1.0143 0.3432 0.101 Uiso 1 1 calc R . .
H41C H -0.0635 0.9858 0.4109 0.101 Uiso 1 1 calc R . .
C72 C -0.10599(13) 0.89774(15) 0.23812(13) 0.0558(5) Uani 1 1 d . . .
H42A H -0.1489 0.9509 0.2060 0.067 Uiso 1 1 calc R . .
H42B H -0.1481 0.8544 0.2671 0.067 Uiso 1 1 calc R . .
C73 C -0.03817(14) 0.85195(13) 0.17506(12) 0.0510(5) Uani 1 1 d . . .
H43A H 0.0024 0.7969 0.2065 0.061 Uiso 1 1 calc R . .
H43B H -0.0764 0.8330 0.1277 0.061 Uiso 1 1 calc R . .
C74 C 0.09273(13) 0.87932(12) 0.07916(12) 0.0460(4) Uani 1 1 d . . .
H44A H 0.0595 0.8550 0.0319 0.055 Uiso 1 1 calc R . .
H44B H 0.1397 0.8290 0.1110 0.055 Uiso 1 1 calc R . .
C75 C 0.14536(13) 0.95551(13) 0.04047(11) 0.0462(4) Uani 1 1 d . . .
H45A H 0.1957 0.9332 -0.0012 0.055 Uiso 1 1 calc R . .
H45B H 0.0984 1.0052 0.0077 0.055 Uiso 1 1 calc R . .
C76 C 0.24415(15) 1.06005(13) 0.07864(13) 0.0527(5) Uani 1 1 d . . .
H46A H 0.2978 1.0367 0.0416 0.079 Uiso 1 1 calc R . .
H46B H 0.2714 1.0833 0.1289 0.079 Uiso 1 1 calc R . .
H46C H 0.2004 1.1096 0.0437 0.079 Uiso 1 1 calc R . .
Na2 Na 0.37025(4) 0.56236(4) 0.22056(4) 0.03585(14) Uani 1 1 d . . .
B2 B 0.14430(12) 0.53571(11) 0.08592(11) 0.0277(3) Uani 1 1 d . . .
H2 H 0.0758(11) 0.5260(10) 0.0519(9) 0.026(4) Uiso 1 1 d . . .
O4 O 0.33485(10) 0.54633(9) 0.38061(8) 0.0543(3) Uani 1 1 d . . .
O5 O 0.46866(9) 0.64734(8) 0.30127(8) 0.0491(3) Uani 1 1 d . . .
O6 O 0.54551(8) 0.51906(8) 0.19849(7) 0.0444(3) Uani 1 1 d . . .
O41 O 0.29831(8) 0.42951(7) 0.22777(7) 0.0383(3) Uani 1 1 d . . .
O51 O 0.35503(7) 0.58251(8) 0.06676(7) 0.0373(2) Uani 1 1 d . . .
O61 O 0.22134(8) 0.66395(7) 0.20480(7) 0.0393(3) Uani 1 1 d . . .
N41 N 0.21563(8) 0.44399(8) 0.09135(8) 0.0283(2) Uani 1 1 d . . .
N42 N 0.32698(9) 0.32104(8) 0.13170(8) 0.0345(3) Uani 1 1 d . . .
N51 N 0.18738(8) 0.61303(8) 0.02855(7) 0.0277(2) Uani 1 1 d . . .
N52 N 0.29022(9) 0.69960(9) -0.04151(8) 0.0356(3) Uani 1 1 d . . .
N61 N 0.11522(8) 0.56072(8) 0.17844(8) 0.0285(3) Uani 1 1 d . . .
N62 N 0.09832(10) 0.62712(9) 0.30122(9) 0.0394(3) Uani 1 1 d . . .
C41 C 0.39017(13) 0.25244(12) 0.18990(12) 0.0469(4) Uani 1 1 d . . .
H71A H 0.4412 0.2210 0.1552 0.070 Uiso 1 1 calc R . .
H71B H 0.3511 0.2079 0.2199 0.070 Uiso 1 1 calc R . .
H71C H 0.4210 0.2819 0.2339 0.070 Uiso 1 1 calc R . .
C42 C 0.28095(11) 0.40245(10) 0.15722(10) 0.0309(3) Uani 1 1 d . . .
C43 C 0.29390(11) 0.31298(10) 0.04809(10) 0.0313(3) Uani 1 1 d . . .
C44 C 0.22387(10) 0.39018(9) 0.02312(9) 0.0274(3) Uani 1 1 d . . .
C45 C 0.17684(11) 0.40244(10) -0.05832(10) 0.0329(3) Uani 1 1 d . . .
H75A H 0.1297 0.4549 -0.0761 0.040 Uiso 1 1 calc R . .
C46 C 0.20070(12) 0.33562(11) -0.11364(11) 0.0399(4) Uani 1 1 d . . .
H76A H 0.1682 0.3421 -0.1694 0.048 Uiso 1 1 calc R . .
C47 C 0.27100(13) 0.25973(11) -0.08899(11) 0.0436(4) Uani 1 1 d . . .
H77A H 0.2863 0.2155 -0.1283 0.052 Uiso 1 1 calc R . .
C48 C 0.31933(12) 0.24760(10) -0.00746(11) 0.0404(4) Uani 1 1 d . . .
H78A H 0.3681 0.1962 0.0094 0.048 Uiso 1 1 calc R . .
C51 C 0.38114(13) 0.73105(13) -0.07020(11) 0.0472(4) Uani 1 1 d . . .
H51A H 0.3766 0.7965 -0.0659 0.071 Uiso 1 1 calc R . .
H51B H 0.3930 0.7208 -0.1316 0.071 Uiso 1 1 calc R . .
H51C H 0.4355 0.6972 -0.0325 0.071 Uiso 1 1 calc R . .
C52 C 0.28401(11) 0.62628(10) 0.02357(9) 0.0307(3) Uani 1 1 d . . .
C53 C 0.19752(11) 0.73340(10) -0.07676(10) 0.0335(3) Uani 1 1 d . . .
C54 C 0.13285(11) 0.67993(9) -0.03190(9) 0.0286(3) Uani 1 1 d . . .
C55 C 0.03281(11) 0.69971(10) -0.04949(10) 0.0350(3) Uani 1 1 d . . .
H55A H -0.0122 0.6647 -0.0186 0.042 Uiso 1 1 calc R . .
C56 C 0.00064(13) 0.77321(12) -0.11446(11) 0.0445(4) Uani 1 1 d . . .
H56A H -0.0677 0.7884 -0.1278 0.053 Uiso 1 1 calc R . .
C57 C 0.06570(15) 0.82464(12) -0.16000(12) 0.0503(5) Uani 1 1 d . . .
H57A H 0.0414 0.8735 -0.2045 0.060 Uiso 1 1 calc R . .
C58 C 0.16544(14) 0.80575(12) -0.14153(11) 0.0456(4) Uani 1 1 d . . .
H58A H 0.2103 0.8411 -0.1721 0.055 Uiso 1 1 calc R . .
C61 C 0.11425(15) 0.68715(13) 0.36557(12) 0.0547(5) Uani 1 1 d . . .
H61A H 0.1656 0.7236 0.3447 0.082 Uiso 1 1 calc R . .
H61B H 0.1348 0.6504 0.4223 0.082 Uiso 1 1 calc R . .
H61C H 0.0531 0.7280 0.3731 0.082 Uiso 1 1 calc R . .
C62 C 0.15265(11) 0.62149(10) 0.22495(10) 0.0321(3) Uani 1 1 d . . .
C63 C 0.02907(11) 0.56813(11) 0.30453(10) 0.0370(3) Uani 1 1 d . . .
C64 C 0.04002(10) 0.52656(9) 0.22730(9) 0.0292(3) Uani 1 1 d . . .
C65 C -0.01821(11) 0.46227(10) 0.21093(11) 0.0354(3) Uani 1 1 d . . .
H65A H -0.0099 0.4327 0.1595 0.042 Uiso 1 1 calc R . .
C66 C -0.08953(13) 0.44248(13) 0.27269(13) 0.0499(5) Uani 1 1 d . . .
H66A H -0.1316 0.3997 0.2623 0.060 Uiso 1 1 calc R . .
C67 C -0.10048(14) 0.48351(15) 0.34830(14) 0.0592(5) Uani 1 1 d . . .
H67A H -0.1499 0.4685 0.3890 0.071 Uiso 1 1 calc R . .
C68 C -0.04038(14) 0.54679(14) 0.36650(12) 0.0535(5) Uani 1 1 d . . .
H68A H -0.0470 0.5741 0.4194 0.064 Uiso 1 1 calc R . .
C81 C 0.58141(17) 0.50118(17) 0.11448(13) 0.0722(7) Uani 1 1 d . . .
H81A H 0.6467 0.4643 0.1216 0.108 Uiso 1 1 calc R . .
H81B H 0.5859 0.5592 0.0771 0.108 Uiso 1 1 calc R . .
H81C H 0.5365 0.4677 0.0867 0.108 Uiso 1 1 calc R . .
C82 C 0.60699(14) 0.56983(15) 0.24010(15) 0.0624(6) Uani 1 1 d . . .
H82A H 0.6146 0.6270 0.2012 0.075 Uiso 1 1 calc R . .
H82B H 0.6729 0.5335 0.2522 0.075 Uiso 1 1 calc R . .
C83 C 0.56050(14) 0.59145(16) 0.32400(15) 0.0635(6) Uani 1 1 d . . .
H83A H 0.5502 0.5345 0.3620 0.076 Uiso 1 1 calc R . .
H83B H 0.6029 0.6245 0.3565 0.076 Uiso 1 1 calc R . .
C84 C 0.41608(17) 0.67508(13) 0.37616(13) 0.0597(5) Uani 1 1 d . . .
H84A H 0.3583 0.7207 0.3555 0.072 Uiso 1 1 calc R . .
H84B H 0.4590 0.7052 0.4113 0.072 Uiso 1 1 calc R . .
C85 C 0.38199(16) 0.59719(14) 0.43423(12) 0.0577(5) Uani 1 1 d . . .
H85A H 0.4388 0.5579 0.4659 0.069 Uiso 1 1 calc R . .
H85C H 0.3358 0.6207 0.4786 0.069 Uiso 1 1 calc R . .
C86 C 0.30037(19) 0.46957(15) 0.42850(14) 0.0728(7) Uani 1 1 d . . .
H86D H 0.2546 0.4899 0.4736 0.109 Uiso 1 1 calc R . .
H86A H 0.3561 0.4275 0.4570 0.109 Uiso 1 1 calc R . .
H86B H 0.2666 0.4382 0.3880 0.109 Uiso 1 1 calc R . .

loop_
_atom_site_aniso_label
_atom_site_aniso_U_11
_atom_site_aniso_U_22
_atom_site_aniso_U_33
_atom_site_aniso_U_23
_atom_site_aniso_U_13
_atom_site_aniso_U_12
Na1 0.0335(3) 0.0393(3) 0.0404(3) -0.0101(3) 0.0003(3) -0.0079(3)
B1 0.0286(8) 0.0240(7) 0.0260(8) -0.0016(6) 0.0016(6) -0.0043(6)
O1 0.0544(7) 0.0432(6) 0.0339(6) -0.0054(5) 0.0011(5) -0.0180(5)
O2 0.0455(6) 0.0377(6) 0.0451(7) -0.0107(5) 0.0051(5) -0.0129(5)
O3 0.0366(6) 0.0708(9) 0.0467(7) -0.0170(6) 0.0070(5) -0.0162(6)
O11 0.0350(6) 0.0304(5) 0.0428(6) -0.0081(5) 0.0032(5) -0.0117(4)
O21 0.0329(6) 0.0614(8) 0.0438(7) -0.0090(6) 0.0058(5) -0.0112(6)
O31 0.0458(6) 0.0354(6) 0.0300(5) -0.0058(4) -0.0065(5) -0.0058(5)
N11 0.0277(6) 0.0229(5) 0.0282(6) -0.0037(4) 0.0030(5) -0.0058(4)
N12 0.0366(7) 0.0311(6) 0.0349(7) -0.0127(5) 0.0036(5) -0.0053(5)
N21 0.0353(7) 0.0292(6) 0.0278(6) -0.0013(5) 0.0043(5) -0.0078(5)
N22 0.0606(10) 0.0519(9) 0.0411(8) -0.0056(7) 0.0186(7) -0.0313(8)
N31 0.0308(6) 0.0245(6) 0.0262(6) -0.0042(5) 0.0000(5) -0.0023(5)
N32 0.0370(7) 0.0258(6) 0.0327(7) -0.0025(5) -0.0045(5) 0.0018(5)
C11 0.0523(10) 0.0410(9) 0.0455(10) -0.0216(8) 0.0006(8) -0.0061(8)
C12 0.0311(7) 0.0224(7) 0.0329(7) -0.0043(6) 0.0001(6) -0.0018(6)
C13 0.0318(7) 0.0282(7) 0.0323(8) -0.0039(6) 0.0022(6) -0.0011(6)
C14 0.0278(7) 0.0226(6) 0.0276(7) 0.0007(5) 0.0021(5) -0.0013(5)
C15 0.0342(8) 0.0280(7) 0.0327(8) -0.0004(6) 0.0001(6) -0.0053(6)
C16 0.0359(8) 0.0409(9) 0.0465(10) 0.0036(7) 0.0022(7) -0.0144(7)
C17 0.0390(9) 0.0550(11) 0.0456(10) 0.0017(8) 0.0149(7) -0.0102(8)
C18 0.0428(9) 0.0460(9) 0.0370(9) -0.0091(7) 0.0120(7) -0.0027(7)
C21 0.0781(15) 0.0869(16) 0.0626(13) -0.0214(12) 0.0335(11) -0.0538(13)
C22 0.0427(9) 0.0428(9) 0.0324(8) -0.0095(7) 0.0102(7) -0.0162(7)
C23 0.0740(13) 0.0353(9) 0.0310(8) -0.0051(7) 0.0095(8) -0.0217(8)
C24 0.0577(10) 0.0239(7) 0.0234(7) -0.0037(5) 0.0014(7) -0.0099(7)
C25 0.0626(11) 0.0278(8) 0.0318(8) -0.0058(6) -0.0089(7) -0.0017(7)
C26 0.0959(16) 0.0319(9) 0.0413(10) -0.0044(8) -0.0211(10) 0.0013(10)
C27 0.133(2) 0.0352(10) 0.0374(11) 0.0047(8) -0.0156(12) -0.0127(12)
C28 0.123(2) 0.0429(11) 0.0374(10) 0.0016(8) 0.0112(11) -0.0385(12)
C31 0.0427(9) 0.0314(8) 0.0468(10) 0.0030(7) -0.0058(7) 0.0036(7)
C32 0.0316(7) 0.0251(7) 0.0291(7) -0.0019(6) 0.0016(6) -0.0047(6)
C33 0.0327(7) 0.0269(7) 0.0329(8) -0.0047(6) 0.0013(6) -0.0054(6)
C34 0.0273(7) 0.0272(7) 0.0275(7) -0.0048(5) 0.0047(5) -0.0066(5)
C35 0.0330(8) 0.0361(8) 0.0311(8) -0.0047(6) -0.0001(6) -0.0048(6)
C36 0.0454(9) 0.0511(10) 0.0334(8) -0.0145(7) -0.0002(7) -0.0137(8)
C37 0.0530(10) 0.0429(9) 0.0438(10) -0.0206(8) 0.0059(8) -0.0112(8)
C38 0.0451(9) 0.0301(8) 0.0479(10) -0.0131(7) 0.0063(7) -0.0029(7)
C71 0.0472(11) 0.0952(17) 0.0654(14) -0.0277(12) 0.0195(10) -0.0177(11)
C72 0.0389(10) 0.0751(14) 0.0587(12) -0.0086(10) -0.0007(9) -0.0264(9)
C73 0.0588(11) 0.0501(11) 0.0504(11) -0.0085(8) -0.0009(9) -0.0277(9)
C74 0.0473(10) 0.0474(10) 0.0477(10) -0.0211(8) 0.0005(8) -0.0082(8)
C75 0.0483(10) 0.0575(11) 0.0347(9) -0.0107(8) -0.0002(7) -0.0107(8)
C76 0.0643(12) 0.0464(10) 0.0517(11) -0.0084(8) 0.0159(9) -0.0214(9)
Na2 0.0376(3) 0.0384(3) 0.0332(3) -0.0056(3) -0.0031(3) -0.0105(3)
B2 0.0297(8) 0.0250(7) 0.0284(8) -0.0031(6) 0.0008(6) -0.0044(6)
O4 0.0825(10) 0.0473(7) 0.0332(6) -0.0044(5) 0.0004(6) -0.0115(7)
O5 0.0558(8) 0.0366(6) 0.0567(8) -0.0132(6) -0.0107(6) -0.0058(6)
O6 0.0424(6) 0.0502(7) 0.0402(6) -0.0059(5) 0.0022(5) -0.0051(5)
O41 0.0470(6) 0.0368(6) 0.0321(6) -0.0036(5) -0.0079(5) -0.0105(5)
O51 0.0298(5) 0.0472(6) 0.0333(6) -0.0004(5) -0.0010(4) -0.0045(5)
O61 0.0413(6) 0.0354(6) 0.0449(6) -0.0114(5) 0.0003(5) -0.0131(5)
N41 0.0319(6) 0.0256(6) 0.0275(6) -0.0046(5) -0.0009(5) -0.0040(5)
N42 0.0369(7) 0.0269(6) 0.0375(7) 0.0006(5) -0.0052(5) -0.0011(5)
N51 0.0283(6) 0.0268(6) 0.0277(6) -0.0015(5) 0.0002(5) -0.0046(5)
N52 0.0348(7) 0.0385(7) 0.0328(7) 0.0023(5) 0.0044(5) -0.0104(6)
N61 0.0304(6) 0.0255(6) 0.0299(6) -0.0046(5) 0.0035(5) -0.0050(5)
N62 0.0461(8) 0.0377(7) 0.0356(7) -0.0136(6) 0.0046(6) -0.0022(6)
C41 0.0432(9) 0.0403(9) 0.0507(10) 0.0080(8) -0.0086(8) 0.0026(7)
C42 0.0327(7) 0.0283(7) 0.0322(8) -0.0007(6) -0.0014(6) -0.0092(6)
C43 0.0315(7) 0.0255(7) 0.0365(8) -0.0018(6) 0.0013(6) -0.0055(6)
C44 0.0288(7) 0.0239(7) 0.0307(7) -0.0049(5) 0.0031(6) -0.0067(5)
C45 0.0322(8) 0.0344(8) 0.0323(8) -0.0058(6) -0.0009(6) -0.0044(6)
C46 0.0469(9) 0.0426(9) 0.0339(8) -0.0107(7) 0.0026(7) -0.0132(7)
C47 0.0547(10) 0.0349(8) 0.0448(10) -0.0155(7) 0.0105(8) -0.0096(8)
C48 0.0450(9) 0.0244(7) 0.0515(10) -0.0070(7) 0.0091(8) -0.0026(6)
C51 0.0465(10) 0.0553(11) 0.0430(10) -0.0019(8) 0.0120(8) -0.0226(8)
C52 0.0335(8) 0.0334(7) 0.0262(7) -0.0054(6) 0.0041(6) -0.0072(6)
C53 0.0417(8) 0.0309(8) 0.0286(7) -0.0050(6) 0.0029(6) -0.0062(6)
C54 0.0354(8) 0.0248(7) 0.0265(7) -0.0075(5) -0.0011(6) -0.0035(6)
C55 0.0379(8) 0.0315(8) 0.0365(8) -0.0109(6) -0.0035(6) -0.0024(6)
C56 0.0470(10) 0.0399(9) 0.0442(10) -0.0100(7) -0.0142(8) 0.0060(7)
C57 0.0659(12) 0.0384(9) 0.0400(9) 0.0035(7) -0.0104(8) 0.0062(8)
C58 0.0604(11) 0.0376(9) 0.0361(9) 0.0040(7) 0.0022(8) -0.0061(8)
C61 0.0675(12) 0.0541(11) 0.0441(10) -0.0249(9) -0.0017(9) 0.0024(9)
C62 0.0348(8) 0.0286(7) 0.0328(8) -0.0075(6) 0.0000(6) -0.0013(6)
C63 0.0375(8) 0.0356(8) 0.0345(8) -0.0020(6) 0.0054(6) 0.0031(7)
C64 0.0276(7) 0.0267(7) 0.0306(7) 0.0015(6) 0.0026(6) 0.0009(5)
C65 0.0327(8) 0.0291(7) 0.0413(9) 0.0063(6) -0.0008(6) -0.0043(6)
C66 0.0369(9) 0.0467(10) 0.0613(12) 0.0128(9) 0.0061(8) -0.0092(8)
C67 0.0457(11) 0.0671(13) 0.0581(12) 0.0117(10) 0.0219(9) -0.0047(9)
C68 0.0530(11) 0.0607(12) 0.0415(10) -0.0029(9) 0.0172(8) 0.0048(9)
C81 0.0666(14) 0.0898(17) 0.0518(12) -0.0115(12) 0.0105(10) 0.0180(12)
C82 0.0386(10) 0.0698(14) 0.0817(15) -0.0094(12) 0.0019(10) -0.0185(9)
C83 0.0498(11) 0.0718(14) 0.0735(14) -0.0235(11) -0.0209(10) -0.0109(10)
C84 0.0826(14) 0.0399(10) 0.0584(12) -0.0236(9) -0.0115(11) 0.0011(10)
C85 0.0766(14) 0.0554(12) 0.0386(10) -0.0158(9) -0.0119(9) 0.0077(10)
C86 0.1120(19) 0.0586(13) 0.0471(12) -0.0013(10) 0.0218(12) -0.0160(13)

loop_
_atom_type_symbol
_atom_type_description
_atom_type_scat_dispersion_real
_atom_type_scat_dispersion_imag
_atom_type_scat_source
C C 0.0033 0.0016 'International Tables Vol C Tables 4.2.6.8 and 6.1.1.4'
H H 0.0000 0.0000 'International Tables Vol C Tables 4.2.6.8 and 6.1.1.4'
B B 0.0013 0.0007 'International Tables Vol C Tables 4.2.6.8 and 6.1.1.4'
N N 0.0061 0.0033 'International Tables Vol C Tables 4.2.6.8 and 6.1.1.4'
O O 0.0106 0.0060 'International Tables Vol C Tables 4.2.6.8 and 6.1.1.4'
Na Na 0.0362 0.0249 'International Tables Vol C Tables 4.2.6.8 and 6.1.1.4'

loop_
_geom_angle_atom_site_label_1
_geom_angle_atom_site_label_2
_geom_angle_atom_site_label_3
_geom_angle
_geom_angle_site_symmetry_1
_geom_angle_site_symmetry_3
_geom_angle_publ_flag
O11 Na1 O31 97.26(4) . . ?
O11 Na1 O21 82.26(4) . . ?
O31 Na1 O21 80.72(4) . . ?
O11 Na1 O3 121.42(5) . . ?
O31 Na1 O3 133.41(5) . . ?
O21 Na1 O3 80.05(4) . . ?
O11 Na1 O1 81.37(4) . . ?
O31 Na1 O1 80.51(4) . . ?
O21 Na1 O1 153.23(4) . . ?
O3 Na1 O1 126.67(4) . . ?
O11 Na1 O2 105.65(4) . . ?
O31 Na1 O2 132.86(4) . . ?
O21 Na1 O2 142.07(4) . . ?
O3 Na1 O2 64.00(4) . . ?
O1 Na1 O2 63.46(4) . . ?
O11 Na1 C12 22.49(4) . . ?
O31 Na1 C12 76.40(4) . . ?
O21 Na1 C12 87.19(4) . . ?
O3 Na1 C12 143.78(5) . . ?
O1 Na1 C12 69.93(4) . . ?
O2 Na1 C12 114.42(4) . . ?
H1 B1 N21 106.3(7) . . ?
H1 B1 N11 106.3(7) . . ?
N21 B1 N11 112.50(11) . . ?
H1 B1 N31 108.1(7) . . ?
N21 B1 N31 110.68(11) . . ?
N11 B1 N31 112.51(11) . . ?
C75 O1 C76 111.85(13) . . ?
C75 O1 Na1 118.93(10) . . ?
C76 O1 Na1 124.07(10) . . ?
C73 O2 C74 112.85(13) . . ?
C73 O2 Na1 109.67(10) . . ?
C74 O2 Na1 107.65(9) . . ?
C72 O3 C71 112.07(14) . . ?
C72 O3 Na1 120.33(10) . . ?
C71 O3 Na1 122.87(11) . . ?
C12 O11 Na1 111.37(9) . . ?
C22 O21 Na1 121.88(10) . . ?
C32 O31 Na1 125.48(9) . . ?
C12 N11 C14 108.13(11) . . ?
C12 N11 B1 128.33(12) . . ?
C14 N11 B1 123.08(11) . . ?
C13 N12 C12 109.51(12) . . ?
C13 N12 C11 126.54(13) . . ?
C12 N12 C11 123.94(13) . . ?
C22 N21 C24 108.61(13) . . ?
C22 N21 B1 127.03(13) . . ?
C24 N21 B1 124.23(12) . . ?
C23 N22 C22 109.68(14) . . ?
C23 N22 C21 126.78(16) . . ?
C22 N22 C21 123.54(18) . . ?
C32 N31 C34 108.36(11) . . ?
C32 N31 B1 129.25(11) . . ?
C34 N31 B1 122.20(11) . . ?
C33 N32 C32 109.34(12) . . ?
C33 N32 C31 126.14(13) . . ?
C32 N32 C31 124.36(13) . . ?
O11 C12 N11 127.69(13) . . ?
O11 C12 N12 124.81(13) . . ?
N11 C12 N12 107.50(12) . . ?
O11 C12 Na1 46.14(7) . . ?
N11 C12 Na1 103.68(8) . . ?
N12 C12 Na1 126.29(9) . . ?
C18 C13 N12 131.86(14) . . ?
C18 C13 C14 121.70(14) . . ?
N12 C13 C14 106.44(12) . . ?
C15 C14 N11 130.91(13) . . ?
C15 C14 C13 120.76(13) . . ?
N11 C14 C13 108.33(12) . . ?
C14 C15 C16 117.65(14) . . ?
C17 C16 C15 121.42(15) . . ?
C16 C17 C18 121.28(15) . . ?
C13 C18 C17 117.18(15) . . ?
O21 C22 N21 128.35(15) . . ?
O21 C22 N22 124.64(15) . . ?
N21 C22 N22 107.02(15) . . ?
N22 C23 C28 132.03(19) . . ?
N22 C23 C24 106.67(14) . . ?
C28 C23 C24 121.3(2) . . ?
C25 C24 C23 120.75(15) . . ?
C25 C24 N21 131.25(14) . . ?
C23 C24 N21 107.98(15) . . ?
C24 C25 C26 117.71(18) . . ?
C27 C26 C25 121.5(2) . . ?
C26 C27 C28 121.31(18) . . ?
C27 C28 C23 117.4(2) . . ?
O31 C32 N31 128.64(13) . . ?
O31 C32 N32 123.90(13) . . ?
N31 C32 N32 107.46(12) . . ?
C38 C33 N32 131.60(14) . . ?
C38 C33 C34 121.73(14) . . ?
N32 C33 C34 106.62(12) . . ?
C35 C34 N31 131.42(13) . . ?
C35 C34 C33 120.40(13) . . ?
N31 C34 C33 108.15(12) . . ?
C34 C35 C36 118.04(14) . . ?
C37 C36 C35 121.25(15) . . ?
C36 C37 C38 120.84(15) . . ?
C33 C38 C37 117.72(15) . . ?
O3 C72 C73 108.12(14) . . ?
O2 C73 C72 107.33(15) . . ?
O2 C74 C75 107.08(14) . . ?
O1 C75 C74 108.24(13) . . ?
O41 Na2 O51 89.94(4) . . ?
O41 Na2 O61 95.65(4) . . ?
O51 Na2 O61 81.13(4) . . ?
O41 Na2 O5 144.46(5) . . ?
O51 Na2 O5 123.65(5) . . ?
O61 Na2 O5 100.41(4) . . ?
O41 Na2 O6 107.06(5) . . ?
O51 Na2 O6 86.12(4) . . ?
O61 Na2 O6 153.91(5) . . ?
O5 Na2 O6 68.21(4) . . ?
O41 Na2 O4 82.64(4) . . ?
O51 Na2 O4 163.68(5) . . ?
O61 Na2 O4 85.15(5) . . ?
O5 Na2 O4 67.52(5) . . ?
O6 Na2 O4 109.93(5) . . ?
O41 Na2 C62 73.75(4) . . ?
O51 Na2 C62 87.29(4) . . ?
O61 Na2 C62 22.72(4) . . ?
O5 Na2 C62 115.13(5) . . ?
O6 Na2 C62 173.36(5) . . ?
O4 Na2 C62 76.70(5) . . ?
O41 Na2 C42 20.71(4) . . ?
O51 Na2 C42 69.34(4) . . ?
O61 Na2 C42 94.17(4) . . ?
O5 Na2 C42 161.70(5) . . ?
O6 Na2 C42 102.50(4) . . ?
O4 Na2 C42 103.11(5) . . ?
C62 Na2 C42 75.87(4) . . ?
H2 B2 N51 107.0(7) . . ?
H2 B2 N61 107.3(7) . . ?
N51 B2 N61 112.25(11) . . ?
H2 B2 N41 107.2(7) . . ?
N51 B2 N41 110.81(12) . . ?
N61 B2 N41 112.02(12) . . ?
C85 O4 C86 113.33(15) . . ?
C85 O4 Na2 118.32(11) . . ?
C86 O4 Na2 124.53(11) . . ?
C83 O5 C84 113.21(15) . . ?
C83 O5 Na2 108.22(10) . . ?
C84 O5 Na2 109.70(11) . . ?
C81 O6 C82 111.39(16) . . ?
C81 O6 Na2 120.72(11) . . ?
C82 O6 Na2 114.60(11) . . ?
C42 O41 Na2 117.46(9) . . ?
C52 O51 Na2 125.37(10) . . ?
C62 O61 Na2 109.46(10) . . ?
C42 N41 C44 107.98(11) . . ?
C42 N41 B2 129.53(12) . . ?
C44 N41 B2 122.46(11) . . ?
C43 N42 C42 109.33(12) . . ?
C43 N42 C41 126.84(13) . . ?
C42 N42 C41 123.45(13) . . ?
C52 N51 C54 108.15(12) . . ?
C52 N51 B2 127.37(12) . . ?
C54 N51 B2 124.40(12) . . ?
C53 N52 C52 109.43(12) . . ?
C53 N52 C51 126.23(13) . . ?
C52 N52 C51 124.25(13) . . ?
C62 N61 C64 108.19(12) . . ?
C62 N61 B2 128.23(12) . . ?
C64 N61 B2 123.50(12) . . ?
C63 N62 C62 109.49(13) . . ?
C63 N62 C61 127.08(14) . . ?
C62 N62 C61 123.42(14) . . ?
O41 C42 N41 128.27(14) . . ?
O41 C42 N42 123.91(13) . . ?
N41 C42 N42 107.83(12) . . ?
O41 C42 Na2 41.83(7) . . ?
N41 C42 Na2 104.30(9) . . ?
N42 C42 Na2 130.09(10) . . ?
C48 C43 N42 131.98(14) . . ?
C48 C43 C44 121.73(14) . . ?
N42 C43 C44 106.28(12) . . ?
C45 C44 N41 131.09(13) . . ?
C45 C44 C43 120.39(13) . . ?
N41 C44 C43 108.52(12) . . ?
C44 C45 C46 118.01(14) . . ?
C47 C46 C45 121.37(15) . . ?
C46 C47 C48 120.82(15) . . ?
C43 C48 C47 117.65(15) . . ?
O51 C52 N51 128.30(13) . . ?
O51 C52 N52 124.07(13) . . ?
N51 C52 N52 107.63(12) . . ?
N52 C53 C58 131.43(15) . . ?
N52 C53 C54 106.49(12) . . ?
C58 C53 C54 122.07(15) . . ?
C55 C54 N51 131.28(14) . . ?
C55 C54 C53 120.43(14) . . ?
N51 C54 C53 108.26(12) . . ?
C54 C55 C56 117.30(15) . . ?
C57 C56 C55 121.81(16) . . ?
C58 C57 C56 120.89(15) . . ?
C57 C58 C53 117.47(17) . . ?
O61 C62 N61 127.84(14) . . ?
O61 C62 N62 124.66(14) . . ?
N61 C62 N62 107.50(13) . . ?
O61 C62 Na2 47.82(8) . . ?
N61 C62 Na2 103.15(9) . . ?
N62 C62 Na2 124.94(10) . . ?
C68 C63 N62 132.29(16) . . ?
C68 C63 C64 121.31(16) . . ?
N62 C63 C64 106.39(13) . . ?
C65 C64 N61 130.73(14) . . ?
C65 C64 C63 120.88(14) . . ?
N61 C64 C63 108.38(13) . . ?
C64 C65 C66 117.56(16) . . ?
C67 C66 C65 121.52(18) . . ?
C66 C67 C68 121.33(17) . . ?
C63 C68 C67 117.36(18) . . ?
O6 C82 C83 107.90(15) . . ?
O5 C83 C82 106.98(17) . . ?
O5 C84 C85 113.02(14) . . ?
O4 C85 C84 108.20(14) . . ?

loop_
_geom_bond_atom_site_label_1
_geom_bond_atom_site_label_2
_geom_bond_distance
_geom_bond_site_symmetry_2
_geom_bond_publ_flag
Na1 O11 2.3205(12) . ?
Na1 O31 2.3672(12) . ?
Na1 O21 2.4171(13) . ?
Na1 O3 2.4884(13) . ?
Na1 O1 2.5517(13) . ?
Na1 O2 2.5892(12) . ?
Na1 C12 2.9969(15) . ?
B1 H1 1.112(14) . ?
B1 N21 1.5405(19) . ?
B1 N11 1.5446(19) . ?
B1 N31 1.5473(19) . ?
O1 C75 1.4107(19) . ?
O1 C76 1.416(2) . ?
O2 C73 1.411(2) . ?
O2 C74 1.425(2) . ?
O3 C72 1.417(2) . ?
O3 C71 1.418(2) . ?
O11 C12 1.2309(17) . ?
O21 C22 1.228(2) . ?
O31 C32 1.2337(17) . ?
N11 C12 1.3769(17) . ?
N11 C14 1.3928(17) . ?
N12 C13 1.3824(19) . ?
N12 C12 1.3874(18) . ?
N12 C11 1.4471(19) . ?
N21 C22 1.372(2) . ?
N21 C24 1.4002(19) . ?
N22 C23 1.381(2) . ?
N22 C22 1.394(2) . ?
N22 C21 1.453(2) . ?
N31 C32 1.3742(17) . ?
N31 C34 1.3936(17) . ?
N32 C33 1.3833(18) . ?
N32 C32 1.3903(18) . ?
N32 C31 1.4445(18) . ?
C13 C18 1.380(2) . ?
C13 C14 1.4002(19) . ?
C14 C15 1.381(2) . ?
C15 C16 1.391(2) . ?
C16 C17 1.383(2) . ?
C17 C18 1.394(2) . ?
C23 C28 1.395(3) . ?
C23 C24 1.395(2) . ?
C24 C25 1.378(2) . ?
C25 C26 1.397(2) . ?
C26 C27 1.375(3) . ?
C27 C28 1.384(3) . ?
C33 C38 1.383(2) . ?
C33 C34 1.399(2) . ?
C34 C35 1.3842(19) . ?
C35 C36 1.394(2) . ?
C36 C37 1.390(2) . ?
C37 C38 1.392(2) . ?
C72 C73 1.499(3) . ?
C74 C75 1.490(2) . ?
Na2 O41 2.3293(12) . ?
Na2 O51 2.3335(12) . ?
Na2 O61 2.3558(13) . ?
Na2 O5 2.4261(13) . ?
Na2 O6 2.4372(13) . ?
Na2 O4 2.4766(13) . ?
Na2 C62 2.9975(16) . ?
Na2 C42 3.0993(15) . ?
B2 H2 1.115(14) . ?
B2 N51 1.5402(19) . ?
B2 N61 1.5450(19) . ?
B2 N41 1.5553(19) . ?
O4 C85 1.407(2) . ?
O4 C86 1.414(2) . ?
O5 C83 1.425(2) . ?
O5 C84 1.426(2) . ?
O6 C81 1.417(2) . ?
O6 C82 1.418(2) . ?
O41 C42 1.2354(17) . ?
O51 C52 1.2328(17) . ?
O61 C62 1.2280(18) . ?
N41 C42 1.3714(18) . ?
N41 C44 1.3918(17) . ?
N42 C43 1.3829(19) . ?
N42 C42 1.3879(19) . ?
N42 C41 1.4475(19) . ?
N51 C52 1.3722(18) . ?
N51 C54 1.3967(17) . ?
N52 C53 1.3839(19) . ?
N52 C52 1.3877(19) . ?
N52 C51 1.4447(19) . ?
N61 C62 1.3788(18) . ?
N61 C64 1.3898(18) . ?
N62 C63 1.384(2) . ?
N62 C62 1.3865(19) . ?
N62 C61 1.452(2) . ?
C43 C48 1.382(2) . ?
C43 C44 1.4001(19) . ?
C44 C45 1.3818(19) . ?
C45 C46 1.393(2) . ?
C46 C47 1.388(2) . ?
C47 C48 1.391(2) . ?
C53 C58 1.384(2) . ?
C53 C54 1.397(2) . ?
C54 C55 1.384(2) . ?
C55 C56 1.397(2) . ?
C56 C57 1.387(3) . ?
C57 C58 1.382(3) . ?
C63 C68 1.382(2) . ?
C63 C64 1.401(2) . ?
C64 C65 1.383(2) . ?
C65 C66 1.393(2) . ?
C66 C67 1.375(3) . ?
C67 C68 1.396(3) . ?
C82 C83 1.482(3) . ?
C84 C85 1.495(3) . ?
